data_4315825
loop_
_publ_author_name
'Zhengxing Zhang'
'Lixin Zhang'
'Yanrong Li'
'Longcheng Hong'
'Zhenxia Chen'
'Xigeng Zhou'

_publ_contact_author_address
;Department of Chemistry
Molecular Catalysis and Innovative Material Laboratory 
Fudan University
Shanghai 200433
State Key Laboratory of Organometallic Chemistry
Shanghai 200032
People's Republic of China
;
_publ_contact_author_email xgzhou@fudan.edu.cn
_publ_contact_author_name 'Zhou, Xigeng'
_publ_section_title
;
 Activation of Bis(guanidinate)lanthanide Alkyl and Aryl Complexes on
 Elemental Sulfur: Synthesis and Characterization of
 Bis(guanidinate)lanthanide Thiolates and Disulfides
;
_journal_name_full 'Inorganic Chemistry'
_journal_page_first 5715
_journal_page_last 5722
_journal_paper_doi 10.1021/ic100617n
_journal_volume 49
_journal_year 2010
_chemical_formula_sum 'C44 H98 N7 Si6 Yb'
_chemical_formula_weight 1066.87
_chemical_name_systematic
; 
 ? 
;
_space_group_IT_number 2
_symmetry_cell_setting triclinic
_symmetry_space_group_name_Hall '-P 1'
_symmetry_space_group_name_H-M 'P -1'
_atom_sites_solution_hydrogens geom
_atom_sites_solution_primary direct
_atom_sites_solution_secondary difmap
_audit_creation_method SHELXL-97
_cell_angle_alpha 108.567(5)
_cell_angle_beta 94.576(5)
_cell_angle_gamma 96.085(6)
_cell_formula_units_Z 2
_cell_length_a 11.790(5)
_cell_length_b 16.199(7)
_cell_length_c 17.853(8)
_cell_measurement_reflns_used 6846
_cell_measurement_temperature 293(2)
_cell_measurement_theta_max 26.118
_cell_measurement_theta_min 2.352
_cell_volume 3191(2)
_computing_cell_refinement 'Bruker SMART'
_computing_data_collection 'Bruker SMART'
_computing_data_reduction 'Bruker SHELXTL'
_computing_molecular_graphics 'Bruker SHELXTL'
_computing_publication_material 'Bruker SHELXTL'
_computing_structure_refinement 'SHELXL-97 (Sheldrick, 1997)'
_computing_structure_solution 'SHELXS-97 (Sheldrick, 1990)'
_diffrn_ambient_temperature 293(2)
_diffrn_measured_fraction_theta_full 0.984
_diffrn_measured_fraction_theta_max 0.984
_diffrn_measurement_device_type 'CCD area detector'
_diffrn_measurement_method 'phi and omega scans'
_diffrn_radiation_monochromator graphite
_diffrn_radiation_source 'fine-focus sealed tube'
_diffrn_radiation_type MoK\a
_diffrn_radiation_wavelength 0.71073
_diffrn_reflns_av_R_equivalents 0.0266
_diffrn_reflns_av_sigmaI/netI 0.0603
_diffrn_reflns_limit_h_max 13
_diffrn_reflns_limit_h_min -13
_diffrn_reflns_limit_k_max 19
_diffrn_reflns_limit_k_min -12
_diffrn_reflns_limit_l_max 21
_diffrn_reflns_limit_l_min -21
_diffrn_reflns_number 13419
_diffrn_reflns_theta_full 25.01
_diffrn_reflns_theta_max 25.01
_diffrn_reflns_theta_min 1.48
_exptl_absorpt_coefficient_mu 1.609
_exptl_absorpt_correction_T_max 0.9239
_exptl_absorpt_correction_T_min 0.6440
_exptl_absorpt_correction_type multi-scan
_exptl_absorpt_process_details sadabs
_exptl_crystal_colour yellow
_exptl_crystal_density_diffrn 1.110
_exptl_crystal_density_method 'not measured'
_exptl_crystal_description needle
_exptl_crystal_F_000 1130
_exptl_crystal_size_max 0.30
_exptl_crystal_size_mid 0.10
_exptl_crystal_size_min 0.05
_refine_diff_density_max 6.077
_refine_diff_density_min -0.744
_refine_diff_density_rms 0.172
_refine_ls_extinction_method none
_refine_ls_goodness_of_fit_ref 1.024
_refine_ls_hydrogen_treatment constr
_refine_ls_matrix_type full
_refine_ls_number_parameters 523
_refine_ls_number_reflns 11083
_refine_ls_number_restraints 0
_refine_ls_restrained_S_all 1.024
_refine_ls_R_factor_all 0.0678
_refine_ls_R_factor_gt 0.0570
_refine_ls_shift/su_max 0.001
_refine_ls_shift/su_mean 0.000
_refine_ls_structure_factor_coef Fsqd
_refine_ls_weighting_details 'calc w=1/[\s^2^(Fo^2^)+(0.1204P)^2^+0.0000P] where P=(Fo^2^+2Fc^2^)/3'
_refine_ls_weighting_scheme calc
_refine_ls_wR_factor_gt 0.1664
_refine_ls_wR_factor_ref 0.1729
_reflns_number_gt 9169
_reflns_number_total 11083
_reflns_threshold_expression >2sigma(I)
_cod_data_source_file ic100617n_si_001_09.cif
_cod_data_source_block f60418a-ComplexS2-Yb
_cod_depositor_comments
;
The following automatic conversions were performed:

'_symmetry_cell_setting' value 'Triclinic' changed to 'triclinic'
according to the built-in table from CIF Core dictionary named
'cif_core.dic' version 2.4.1 from 2010-06-29.

Automatic conversion script
Id: cif_fix_values 1646 2011-03-28 12:23:43Z adriana 
;
_cod_database_code 4315825

loop_
_symmetry_equiv_pos_as_xyz
'x, y, z'
'-x, -y, -z'

loop_
_atom_site_label
_atom_site_type_symbol
_atom_site_fract_x
_atom_site_fract_y
_atom_site_fract_z
_atom_site_U_iso_or_equiv
_atom_site_adp_type
_atom_site_occupancy
_atom_site_symmetry_multiplicity
_atom_site_calc_flag
_atom_site_refinement_flags
_atom_site_disorder_assembly
_atom_site_disorder_group
Yb Yb 0.77989(2) 0.812803(17) 0.170587(16) 0.03084(12) Uani 1 1 d . . .
N1 N 0.6697(5) 0.9286(3) 0.2027(3) 0.0350(12) Uani 1 1 d . . .
N2 N 0.8568(5) 0.9554(4) 0.2471(3) 0.0356(13) Uani 1 1 d . . .
N3 N 0.7494(5) 1.0805(3) 0.2742(3) 0.0362(13) Uani 1 1 d . . .
N4 N 0.9025(5) 0.7219(4) 0.2038(3) 0.0354(13) Uani 1 1 d . . .
N5 N 0.7333(5) 0.7309(4) 0.2518(3) 0.0391(13) Uani 1 1 d . . .
N6 N 0.8502(5) 0.6255(4) 0.2796(4) 0.0410(14) Uani 1 1 d . . .
N7 N 0.7561(5) 0.7630(4) 0.0383(3) 0.0370(13) Uani 1 1 d . . .
Si1 Si 0.7975(2) 1.14900(14) 0.22105(14) 0.0477(5) Uani 1 1 d . . .
Si2 Si 0.6867(2) 1.12134(15) 0.36184(13) 0.0507(5) Uani 1 1 d . . .
Si3 Si 0.7847(2) 0.51694(14) 0.22627(15) 0.0528(6) Uani 1 1 d . . .
Si4 Si 0.9407(3) 0.65048(17) 0.36762(16) 0.0631(7) Uani 1 1 d . . .
Si5 Si 0.64121(19) 0.68464(14) -0.01176(12) 0.0443(5) Uani 1 1 d . . .
Si6 Si 0.85234(19) 0.80337(14) -0.01312(12) 0.0449(5) Uani 1 1 d . . .
C1 C 0.7573(6) 0.9881(4) 0.2420(4) 0.0327(14) Uani 1 1 d . . .
C2 C 0.5604(6) 0.9520(4) 0.1766(4) 0.0351(15) Uani 1 1 d . . .
H2A H 0.5636 1.0160 0.1985 0.042 Uiso 1 1 calc R . .
C3 C 0.5384(7) 0.9244(5) 0.0858(5) 0.0471(18) Uani 1 1 d . . .
H3A H 0.5997 0.9544 0.0668 0.057 Uiso 1 1 calc R . .
H3B H 0.5408 0.8617 0.0634 0.057 Uiso 1 1 calc R . .
C4 C 0.4249(7) 0.9445(6) 0.0561(6) 0.061(2) Uani 1 1 d . . .
H4A H 0.4139 0.9226 -0.0016 0.074 Uiso 1 1 calc R . .
H4B H 0.4248 1.0077 0.0734 0.074 Uiso 1 1 calc R . .
C5 C 0.3254(7) 0.9009(7) 0.0886(6) 0.076(3) Uani 1 1 d . . .
H5A H 0.2532 0.9173 0.0720 0.091 Uiso 1 1 calc R . .
H5B H 0.3205 0.8374 0.0668 0.091 Uiso 1 1 calc R . .
C6 C 0.3446(7) 0.9290(6) 0.1765(6) 0.064(2) Uani 1 1 d . . .
H6A H 0.2832 0.8990 0.1953 0.077 Uiso 1 1 calc R . .
H6B H 0.3415 0.9916 0.1979 0.077 Uiso 1 1 calc R . .
C7 C 0.4609(6) 0.9095(5) 0.2080(5) 0.0492(19) Uani 1 1 d . . .
H7A H 0.4709 0.9320 0.2657 0.059 Uiso 1 1 calc R . .
H7B H 0.4614 0.8464 0.1914 0.059 Uiso 1 1 calc R . .
C8 C 0.9552(6) 1.0064(5) 0.3036(4) 0.0406(16) Uani 1 1 d . . .
H8A H 0.9333 1.0626 0.3353 0.049 Uiso 1 1 calc R . .
C9 C 0.9863(7) 0.9553(5) 0.3586(5) 0.0511(19) Uani 1 1 d . . .
H9A H 1.0032 0.8981 0.3271 0.061 Uiso 1 1 calc R . .
H9B H 0.9208 0.9461 0.3861 0.061 Uiso 1 1 calc R . .
C10 C 1.0898(9) 1.0029(7) 0.4201(6) 0.075(3) Uani 1 1 d . . .
H10A H 1.0691 1.0561 0.4566 0.090 Uiso 1 1 calc R . .
H10B H 1.1103 0.9655 0.4505 0.090 Uiso 1 1 calc R . .
C11 C 1.1926(9) 1.0267(8) 0.3818(7) 0.099(4) Uani 1 1 d . . .
H11A H 1.2214 0.9733 0.3523 0.119 Uiso 1 1 calc R . .
H11B H 1.2531 1.0621 0.4231 0.119 Uiso 1 1 calc R . .
C12 C 1.1631(8) 1.0786(7) 0.3244(6) 0.075(3) Uani 1 1 d . . .
H12A H 1.1436 1.1355 0.3543 0.090 Uiso 1 1 calc R . .
H12B H 1.2291 1.0879 0.2974 0.090 Uiso 1 1 calc R . .
C13 C 1.0600(7) 1.0248(6) 0.2625(5) 0.055(2) Uani 1 1 d . . .
H13A H 1.0399 1.0572 0.2273 0.067 Uiso 1 1 calc R . .
H13B H 1.0818 0.9695 0.2306 0.067 Uiso 1 1 calc R . .
C14 C 0.8303(8) 1.0809(6) 0.1215(5) 0.059(2) Uani 1 1 d . . .
H14A H 0.8904 1.0474 0.1282 0.089 Uiso 1 1 calc R . .
H14B H 0.8547 1.1186 0.0921 0.089 Uiso 1 1 calc R . .
H14C H 0.7627 1.0416 0.0929 0.089 Uiso 1 1 calc R . .
C15 C 0.9265(9) 1.2286(6) 0.2746(6) 0.077(3) Uani 1 1 d . . .
H15A H 0.9883 1.1971 0.2829 0.116 Uiso 1 1 calc R . .
H15B H 0.9088 1.2650 0.3251 0.116 Uiso 1 1 calc R . .
H15C H 0.9491 1.2648 0.2435 0.116 Uiso 1 1 calc R . .
C16 C 0.6808(10) 1.2124(7) 0.2042(7) 0.085(3) Uani 1 1 d . . .
H16A H 0.6135 1.1724 0.1761 0.127 Uiso 1 1 calc R . .
H16B H 0.7056 1.2483 0.1734 0.127 Uiso 1 1 calc R . .
H16C H 0.6630 1.2492 0.2545 0.127 Uiso 1 1 calc R . .
C17 C 0.7002(11) 1.0477(7) 0.4216(6) 0.091(4) Uani 1 1 d . . .
H17A H 0.6595 0.9905 0.3923 0.136 Uiso 1 1 calc R . .
H17B H 0.6684 1.0712 0.4706 0.136 Uiso 1 1 calc R . .
H17C H 0.7799 1.0433 0.4329 0.136 Uiso 1 1 calc R . .
C18 C 0.7645(11) 1.2312(7) 0.4206(6) 0.093(4) Uani 1 1 d . . .
H18A H 0.8449 1.2273 0.4294 0.139 Uiso 1 1 calc R . .
H18B H 0.7350 1.2518 0.4708 0.139 Uiso 1 1 calc R . .
H18C H 0.7542 1.2715 0.3919 0.139 Uiso 1 1 calc R . .
C19 C 0.5328(9) 1.1351(8) 0.3482(7) 0.085(3) Uani 1 1 d . . .
H19A H 0.4886 1.0793 0.3183 0.127 Uiso 1 1 calc R . .
H19B H 0.5243 1.1759 0.3199 0.127 Uiso 1 1 calc R . .
H19C H 0.5061 1.1571 0.3992 0.127 Uiso 1 1 calc R . .
C20 C 0.8294(6) 0.6934(4) 0.2447(4) 0.0340(15) Uani 1 1 d . . .
C21 C 1.0019(6) 0.6800(4) 0.1786(5) 0.0414(17) Uani 1 1 d . . .
H21A H 1.0081 0.6331 0.2017 0.050 Uiso 1 1 calc R . .
C22 C 1.1107(7) 0.7453(5) 0.2060(5) 0.056(2) Uani 1 1 d . . .
H22A H 1.1207 0.7695 0.2636 0.067 Uiso 1 1 calc R . .
H22B H 1.1038 0.7934 0.1853 0.067 Uiso 1 1 calc R . .
C23 C 1.2178(7) 0.7015(6) 0.1774(7) 0.075(3) Uani 1 1 d . . .
H23A H 1.2861 0.7448 0.1955 0.090 Uiso 1 1 calc R . .
H23B H 1.2271 0.6552 0.2000 0.090 Uiso 1 1 calc R . .
C24 C 1.2032(8) 0.6634(6) 0.0875(7) 0.087(4) Uani 1 1 d . . .
H24A H 1.2697 0.6354 0.0700 0.104 Uiso 1 1 calc R . .
H24B H 1.1979 0.7102 0.0650 0.104 Uiso 1 1 calc R . .
C25 C 1.0947(7) 0.5958(6) 0.0577(6) 0.068(3) Uani 1 1 d . . .
H25A H 1.1018 0.5469 0.0772 0.082 Uiso 1 1 calc R . .
H25B H 1.0846 0.5733 0.0000 0.082 Uiso 1 1 calc R . .
C26 C 0.9908(7) 0.6399(5) 0.0877(5) 0.051(2) Uani 1 1 d . . .
H26A H 0.9223 0.5966 0.0696 0.061 Uiso 1 1 calc R . .
H26B H 0.9814 0.6858 0.0646 0.061 Uiso 1 1 calc R . .
C27 C 0.6539(6) 0.7219(5) 0.3095(4) 0.0443(17) Uani 1 1 d . . .
H27A H 0.6860 0.6875 0.3402 0.053 Uiso 1 1 calc R . .
C28 C 0.5334(7) 0.6746(7) 0.2683(5) 0.061(2) Uani 1 1 d . . .
H28A H 0.5015 0.7064 0.2357 0.073 Uiso 1 1 calc R . .
H28B H 0.5394 0.6158 0.2338 0.073 Uiso 1 1 calc R . .
C29 C 0.4544(9) 0.6696(8) 0.3305(7) 0.084(3) Uani 1 1 d . . .
H29A H 0.3778 0.6433 0.3042 0.100 Uiso 1 1 calc R . .
H29B H 0.4821 0.6324 0.3590 0.100 Uiso 1 1 calc R . .
C30 C 0.4490(10) 0.7588(9) 0.3884(7) 0.101(4) Uani 1 1 d . . .
H30A H 0.4102 0.7926 0.3608 0.121 Uiso 1 1 calc R . .
H30B H 0.4032 0.7521 0.4294 0.121 Uiso 1 1 calc R . .
C31 C 0.5620(10) 0.8088(8) 0.4268(6) 0.087(3) Uani 1 1 d . . .
H31A H 0.5949 0.7814 0.4629 0.104 Uiso 1 1 calc R . .
H31B H 0.5520 0.8681 0.4578 0.104 Uiso 1 1 calc R . .
C32 C 0.6446(8) 0.8127(6) 0.3665(5) 0.062(2) Uani 1 1 d . . .
H32A H 0.6184 0.8489 0.3363 0.075 Uiso 1 1 calc R . .
H32B H 0.7200 0.8402 0.3944 0.075 Uiso 1 1 calc R . .
C33 C 0.7154(9) 0.5085(6) 0.1264(6) 0.072(3) Uani 1 1 d . . .
H33A H 0.6564 0.5459 0.1323 0.107 Uiso 1 1 calc R . .
H33B H 0.6820 0.4487 0.0984 0.107 Uiso 1 1 calc R . .
H33C H 0.7719 0.5265 0.0968 0.107 Uiso 1 1 calc R . .
C34 C 0.8954(11) 0.4415(6) 0.2069(8) 0.094(4) Uani 1 1 d . . .
H34A H 0.9526 0.4623 0.1793 0.141 Uiso 1 1 calc R . .
H34B H 0.8597 0.3835 0.1748 0.141 Uiso 1 1 calc R . .
H34C H 0.9309 0.4396 0.2565 0.141 Uiso 1 1 calc R . .
C35 C 0.6755(10) 0.4746(7) 0.2791(7) 0.089(4) Uani 1 1 d . . .
H35A H 0.6166 0.5120 0.2884 0.133 Uiso 1 1 calc R . .
H35B H 0.7113 0.4739 0.3290 0.133 Uiso 1 1 calc R . .
H35C H 0.6421 0.4160 0.2471 0.133 Uiso 1 1 calc R . .
C36 C 1.0892(12) 0.6227(10) 0.3536(8) 0.121(5) Uani 1 1 d . . .
H36A H 1.0852 0.5614 0.3237 0.181 Uiso 1 1 calc R . .
H36B H 1.1328 0.6351 0.4046 0.181 Uiso 1 1 calc R . .
H36C H 1.1258 0.6573 0.3253 0.181 Uiso 1 1 calc R . .
C37 C 0.8934(15) 0.5844(10) 0.4257(8) 0.134(6) Uani 1 1 d . . .
H37A H 0.8165 0.5931 0.4369 0.201 Uiso 1 1 calc R . .
H37B H 0.9434 0.6011 0.4748 0.201 Uiso 1 1 calc R . .
H37C H 0.8951 0.5235 0.3966 0.201 Uiso 1 1 calc R . .
C38 C 0.9444(14) 0.7660(8) 0.4228(8) 0.130(6) Uani 1 1 d . . .
H38A H 0.8675 0.7788 0.4296 0.195 Uiso 1 1 calc R . .
H38B H 0.9797 0.8008 0.3940 0.195 Uiso 1 1 calc R . .
H38C H 0.9881 0.7798 0.4740 0.195 Uiso 1 1 calc R . .
C39 C 0.5524(9) 0.7137(7) -0.0882(6) 0.074(3) Uani 1 1 d . . .
H39A H 0.5296 0.7706 -0.0646 0.111 Uiso 1 1 calc R . .
H39B H 0.4852 0.6706 -0.1087 0.111 Uiso 1 1 calc R . .
H39C H 0.5965 0.7149 -0.1309 0.111 Uiso 1 1 calc R . .
C40 C 0.6806(9) 0.5745(5) -0.0637(6) 0.073(3) Uani 1 1 d . . .
H40A H 0.7317 0.5791 -0.1019 0.110 Uiso 1 1 calc R . .
H40B H 0.6124 0.5348 -0.0906 0.110 Uiso 1 1 calc R . .
H40C H 0.7179 0.5526 -0.0256 0.110 Uiso 1 1 calc R . .
C41 C 0.5403(8) 0.6703(6) 0.0609(6) 0.062(2) Uani 1 1 d . . .
H41A H 0.5177 0.7261 0.0888 0.094 Uiso 1 1 calc R . .
H41B H 0.5782 0.6477 0.0982 0.094 Uiso 1 1 calc R . .
H41C H 0.4735 0.6299 0.0326 0.094 Uiso 1 1 calc R . .
C42 C 0.9112(9) 0.7139(7) -0.0898(6) 0.077(3) Uani 1 1 d . . .
H42A H 0.9418 0.6750 -0.0650 0.115 Uiso 1 1 calc R . .
H42B H 0.9711 0.7398 -0.1121 0.115 Uiso 1 1 calc R . .
H42C H 0.8508 0.6813 -0.1312 0.115 Uiso 1 1 calc R . .
C43 C 0.9783(8) 0.8719(6) 0.0600(5) 0.062(2) Uani 1 1 d . . .
H43A H 0.9517 0.9185 0.1000 0.093 Uiso 1 1 calc R . .
H43B H 1.0320 0.8964 0.0325 0.093 Uiso 1 1 calc R . .
H43C H 1.0153 0.8355 0.0847 0.093 Uiso 1 1 calc R . .
C44 C 0.7942(9) 0.8772(6) -0.0660(5) 0.067(3) Uani 1 1 d . . .
H44A H 0.7632 0.9237 -0.0287 0.101 Uiso 1 1 calc R . .
H44B H 0.7347 0.8435 -0.1077 0.101 Uiso 1 1 calc R . .
H44C H 0.8551 0.9019 -0.0884 0.101 Uiso 1 1 calc R . .

loop_
_atom_site_aniso_label
_atom_site_aniso_U_11
_atom_site_aniso_U_22
_atom_site_aniso_U_33
_atom_site_aniso_U_23
_atom_site_aniso_U_13
_atom_site_aniso_U_12
Yb 0.03031(18) 0.03181(18) 0.03267(18) 0.01149(12) 0.00486(11) 0.01072(11)
N1 0.029(3) 0.034(3) 0.041(3) 0.009(2) 0.006(2) 0.011(2)
N2 0.029(3) 0.037(3) 0.041(3) 0.011(2) 0.003(2) 0.012(2)
N3 0.036(3) 0.031(3) 0.043(3) 0.011(2) 0.007(3) 0.015(2)
N4 0.030(3) 0.037(3) 0.045(3) 0.018(3) 0.009(2) 0.015(2)
N5 0.038(3) 0.042(3) 0.044(3) 0.020(3) 0.009(3) 0.010(3)
N6 0.042(4) 0.039(3) 0.051(4) 0.024(3) 0.007(3) 0.013(3)
N7 0.034(3) 0.043(3) 0.034(3) 0.010(2) 0.006(2) 0.011(2)
Si1 0.0548(14) 0.0369(11) 0.0553(13) 0.0211(9) 0.0035(10) 0.0070(9)
Si2 0.0563(14) 0.0478(12) 0.0470(12) 0.0083(10) 0.0141(10) 0.0202(10)
Si3 0.0618(15) 0.0365(11) 0.0647(15) 0.0209(10) 0.0139(12) 0.0083(10)
Si4 0.0785(19) 0.0576(14) 0.0597(15) 0.0310(12) -0.0093(13) 0.0141(13)
Si5 0.0420(12) 0.0466(11) 0.0413(11) 0.0103(9) 0.0014(9) 0.0084(9)
Si6 0.0466(13) 0.0523(12) 0.0380(11) 0.0147(9) 0.0114(9) 0.0120(10)
C1 0.035(4) 0.038(4) 0.033(3) 0.017(3) 0.011(3) 0.014(3)
C2 0.030(4) 0.033(3) 0.047(4) 0.017(3) 0.005(3) 0.012(3)
C3 0.043(4) 0.057(5) 0.051(4) 0.029(4) 0.003(3) 0.009(4)
C4 0.045(5) 0.079(6) 0.067(6) 0.038(5) -0.013(4) 0.007(4)
C5 0.033(5) 0.095(7) 0.106(8) 0.054(6) -0.019(5) 0.000(5)
C6 0.029(4) 0.074(6) 0.102(8) 0.042(5) 0.018(5) 0.017(4)
C7 0.037(4) 0.063(5) 0.060(5) 0.031(4) 0.019(4) 0.018(4)
C8 0.030(4) 0.039(4) 0.046(4) 0.005(3) 0.002(3) 0.010(3)
C9 0.051(5) 0.057(5) 0.046(4) 0.017(4) -0.004(4) 0.017(4)
C10 0.072(7) 0.090(7) 0.054(5) 0.015(5) -0.012(5) 0.024(6)
C11 0.047(6) 0.124(10) 0.083(8) -0.022(7) -0.023(5) 0.025(6)
C12 0.040(5) 0.091(7) 0.071(6) 0.002(5) -0.004(4) -0.006(5)
C13 0.040(5) 0.067(5) 0.052(5) 0.011(4) 0.002(4) 0.000(4)
C14 0.064(6) 0.064(5) 0.058(5) 0.033(4) 0.011(4) 0.000(4)
C15 0.088(8) 0.055(5) 0.082(7) 0.024(5) -0.006(6) -0.010(5)
C16 0.089(8) 0.077(7) 0.112(9) 0.058(7) 0.016(7) 0.035(6)
C17 0.132(11) 0.102(8) 0.059(6) 0.039(6) 0.040(7) 0.048(8)
C18 0.109(10) 0.082(7) 0.065(7) -0.008(6) 0.010(6) 0.014(7)
C19 0.070(7) 0.093(8) 0.092(8) 0.017(6) 0.033(6) 0.040(6)
C20 0.036(4) 0.029(3) 0.034(3) 0.006(3) 0.000(3) 0.008(3)
C21 0.033(4) 0.034(4) 0.060(5) 0.017(3) 0.009(3) 0.012(3)
C22 0.039(4) 0.048(4) 0.071(6) 0.009(4) -0.004(4) 0.009(4)
C23 0.027(4) 0.065(6) 0.135(10) 0.034(6) 0.008(5) 0.010(4)
C24 0.052(6) 0.063(6) 0.138(11) 0.014(6) 0.052(7) 0.010(5)
C25 0.048(5) 0.059(5) 0.090(7) 0.008(5) 0.028(5) 0.015(4)
C26 0.044(5) 0.047(4) 0.059(5) 0.007(4) 0.014(4) 0.013(3)
C27 0.042(4) 0.055(4) 0.047(4) 0.029(4) 0.012(3) 0.012(3)
C28 0.044(5) 0.085(6) 0.061(5) 0.032(5) 0.016(4) 0.012(4)
C29 0.049(6) 0.126(10) 0.091(8) 0.055(7) 0.028(5) 0.005(6)
C30 0.072(8) 0.156(12) 0.094(9) 0.051(9) 0.054(7) 0.035(8)
C31 0.085(8) 0.106(9) 0.067(7) 0.012(6) 0.037(6) 0.028(7)
C32 0.069(6) 0.073(6) 0.053(5) 0.022(4) 0.025(5) 0.023(5)
C33 0.075(7) 0.052(5) 0.071(6) 0.006(4) -0.006(5) -0.007(5)
C34 0.104(9) 0.054(6) 0.130(10) 0.030(6) 0.021(8) 0.031(6)
C35 0.107(9) 0.069(7) 0.094(8) 0.038(6) 0.023(7) -0.010(6)
C36 0.100(10) 0.148(12) 0.113(10) 0.042(9) -0.032(8) 0.047(9)
C37 0.170(16) 0.141(13) 0.107(10) 0.081(10) -0.017(10) -0.009(11)
C38 0.179(15) 0.090(9) 0.091(9) -0.002(7) -0.064(9) 0.042(9)
C39 0.065(6) 0.083(7) 0.062(6) 0.016(5) -0.019(5) 0.005(5)
C40 0.081(7) 0.053(5) 0.070(6) 0.001(5) 0.005(5) 0.003(5)
C41 0.051(5) 0.061(5) 0.078(6) 0.025(5) 0.022(5) 0.009(4)
C42 0.080(7) 0.084(7) 0.062(6) 0.009(5) 0.035(5) 0.019(6)
C43 0.049(5) 0.069(6) 0.066(6) 0.021(5) 0.004(4) 0.001(4)
C44 0.077(7) 0.079(6) 0.061(6) 0.041(5) 0.012(5) 0.018(5)

loop_
_atom_type_symbol
_atom_type_description
_atom_type_scat_dispersion_real
_atom_type_scat_dispersion_imag
_atom_type_scat_source
C C 0.0033 0.0016 'International Tables Vol C Tables 4.2.6.8 and 6.1.1.4'
H H 0.0000 0.0000 'International Tables Vol C Tables 4.2.6.8 and 6.1.1.4'
N N 0.0061 0.0033 'International Tables Vol C Tables 4.2.6.8 and 6.1.1.4'
Yb Yb -0.3850 5.5486 'International Tables Vol C Tables 4.2.6.8 and 6.1.1.4'
Si Si 0.0817 0.0704 'International Tables Vol C Tables 4.2.6.8 and 6.1.1.4'

loop_
_geom_angle_atom_site_label_1
_geom_angle_atom_site_label_2
_geom_angle_atom_site_label_3
_geom_angle
_geom_angle_site_symmetry_1
_geom_angle_site_symmetry_3
_geom_angle_publ_flag
N7 Yb N5 125.4(2) . . ?
N7 Yb N2 124.4(2) . . ?
N5 Yb N2 110.2(2) . . ?
N7 Yb N4 103.5(2) . . ?
N5 Yb N4 57.3(2) . . ?
N2 Yb N4 105.9(2) . . ?
N7 Yb N1 103.7(2) . . ?
N5 Yb N1 105.7(2) . . ?
N2 Yb N1 57.23(19) . . ?
N4 Yb N1 152.9(2) . . ?
N7 Yb C20 116.3(2) . . ?
N5 Yb C20 29.0(2) . . ?
N2 Yb C20 111.90(19) . . ?
N4 Yb C20 28.39(19) . . ?
N1 Yb C20 132.26(19) . . ?
N7 Yb C1 116.3(2) . . ?
N5 Yb C1 111.30(19) . . ?
N2 Yb C1 28.96(19) . . ?
N4 Yb C1 132.2(2) . . ?
N1 Yb C1 28.29(19) . . ?
C20 Yb C1 127.41(18) . . ?
N7 Yb Si6 25.92(15) . . ?
N5 Yb Si6 144.88(15) . . ?
N2 Yb Si6 101.88(15) . . ?
N4 Yb Si6 100.82(14) . . ?
N1 Yb Si6 103.44(14) . . ?
C20 Yb Si6 123.98(14) . . ?
C1 Yb Si6 103.66(13) . . ?
N7 Yb Si5 25.89(15) . . ?
N5 Yb Si5 103.05(15) . . ?
N2 Yb Si5 143.96(15) . . ?
N4 Yb Si5 103.40(15) . . ?
N1 Yb Si5 101.05(14) . . ?
C20 Yb Si5 103.88(14) . . ?
C1 Yb Si5 123.97(14) . . ?
Si6 Yb Si5 51.80(6) . . ?
C1 N1 C2 122.5(5) . . ?
C1 N1 Yb 94.2(4) . . ?
C2 N1 Yb 140.5(4) . . ?
C1 N2 C8 121.3(6) . . ?
C1 N2 Yb 94.5(4) . . ?
C8 N2 Yb 142.3(4) . . ?
C1 N3 Si2 120.1(4) . . ?
C1 N3 Si1 118.4(4) . . ?
Si2 N3 Si1 121.4(3) . . ?
C20 N4 C21 123.2(6) . . ?
C20 N4 Yb 93.5(4) . . ?
C21 N4 Yb 140.8(5) . . ?
C20 N5 C27 122.3(6) . . ?
C20 N5 Yb 94.0(4) . . ?
C27 N5 Yb 142.6(5) . . ?
C20 N6 Si4 120.8(5) . . ?
C20 N6 Si3 117.2(5) . . ?
Si4 N6 Si3 121.9(3) . . ?
Si6 N7 Si5 120.5(3) . . ?
Si6 N7 Yb 119.6(3) . . ?
Si5 N7 Yb 119.8(3) . . ?
N3 Si1 C15 112.6(4) . . ?
N3 Si1 C16 109.2(4) . . ?
C15 Si1 C16 108.2(5) . . ?
N3 Si1 C14 109.8(3) . . ?
C15 Si1 C14 109.5(5) . . ?
C16 Si1 C14 107.5(5) . . ?
N3 Si2 C17 109.3(4) . . ?
N3 Si2 C18 109.0(4) . . ?
C17 Si2 C18 108.2(5) . . ?
N3 Si2 C19 115.6(4) . . ?
C17 Si2 C19 108.0(6) . . ?
C18 Si2 C19 106.4(5) . . ?
N6 Si3 C35 113.1(4) . . ?
N6 Si3 C33 111.3(4) . . ?
C35 Si3 C33 108.3(5) . . ?
N6 Si3 C34 110.1(4) . . ?
C35 Si3 C34 108.3(5) . . ?
C33 Si3 C34 105.3(5) . . ?
N6 Si4 C37 111.3(5) . . ?
N6 Si4 C38 108.3(4) . . ?
C37 Si4 C38 110.5(7) . . ?
N6 Si4 C36 114.2(5) . . ?
C37 Si4 C36 101.6(7) . . ?
C38 Si4 C36 110.8(7) . . ?
N7 Si5 C40 114.4(4) . . ?
N7 Si5 C39 114.4(4) . . ?
C40 Si5 C39 105.8(5) . . ?
N7 Si5 C41 109.2(4) . . ?
C40 Si5 C41 107.1(4) . . ?
C39 Si5 C41 105.2(5) . . ?
N7 Si5 Yb 34.30(19) . . ?
C40 Si5 Yb 121.2(3) . . ?
C39 Si5 Yb 130.8(3) . . ?
C41 Si5 Yb 75.4(3) . . ?
N7 Si6 C42 112.9(4) . . ?
N7 Si6 C43 108.3(4) . . ?
C42 Si6 C43 107.0(5) . . ?
N7 Si6 C44 114.6(4) . . ?
C42 Si6 C44 107.1(5) . . ?
C43 Si6 C44 106.5(4) . . ?
N7 Si6 Yb 34.44(19) . . ?
C42 Si6 Yb 130.0(3) . . ?
C43 Si6 Yb 74.4(3) . . ?
C44 Si6 Yb 120.7(3) . . ?
N1 C1 N2 114.0(6) . . ?
N1 C1 N3 123.3(6) . . ?
N2 C1 N3 122.6(6) . . ?
N1 C1 Yb 57.6(3) . . ?
N2 C1 Yb 56.5(3) . . ?
N3 C1 Yb 175.7(4) . . ?
N1 C2 C7 110.6(6) . . ?
N1 C2 C3 111.5(6) . . ?
C7 C2 C3 109.6(6) . . ?
C4 C3 C2 113.4(7) . . ?
C3 C4 C5 110.2(7) . . ?
C6 C5 C4 110.4(8) . . ?
C5 C6 C7 112.8(7) . . ?
C2 C7 C6 111.0(6) . . ?
N2 C8 C9 108.1(6) . . ?
N2 C8 C13 112.6(6) . . ?
C9 C8 C13 109.5(7) . . ?
C8 C9 C10 112.3(7) . . ?
C11 C10 C9 112.2(8) . . ?
C10 C11 C12 112.4(9) . . ?
C13 C12 C11 108.8(8) . . ?
C8 C13 C12 111.2(7) . . ?
N4 C20 N5 115.0(6) . . ?
N4 C20 N6 122.9(6) . . ?
N5 C20 N6 122.1(6) . . ?
N4 C20 Yb 58.1(3) . . ?
N5 C20 Yb 57.1(3) . . ?
N6 C20 Yb 176.0(5) . . ?
N4 C21 C22 111.0(6) . . ?
N4 C21 C26 111.0(6) . . ?
C22 C21 C26 108.3(6) . . ?
C21 C22 C23 111.4(7) . . ?
C24 C23 C22 109.9(8) . . ?
C23 C24 C25 110.4(8) . . ?
C24 C25 C26 109.1(7) . . ?
C25 C26 C21 113.1(7) . . ?
N5 C27 C32 109.0(6) . . ?
N5 C27 C28 112.3(6) . . ?
C32 C27 C28 110.1(7) . . ?
C29 C28 C27 109.9(8) . . ?
C30 C29 C28 111.4(9) . . ?
C31 C30 C29 114.3(9) . . ?
C30 C31 C32 112.1(9) . . ?
C27 C32 C31 111.9(8) . . ?

loop_
_geom_bond_atom_site_label_1
_geom_bond_atom_site_label_2
_geom_bond_distance
_geom_bond_site_symmetry_2
_geom_bond_publ_flag
Yb N7 2.222(6) . ?
Yb N5 2.316(6) . ?
Yb N2 2.318(5) . ?
Yb N4 2.342(5) . ?
Yb N1 2.343(5) . ?
Yb C20 2.754(7) . ?
Yb C1 2.769(6) . ?
Yb Si6 3.416(2) . ?
Yb Si5 3.422(2) . ?
N1 C1 1.316(8) . ?
N1 C2 1.462(8) . ?
N2 C1 1.345(8) . ?
N2 C8 1.458(9) . ?
N3 C1 1.438(8) . ?
N3 Si2 1.750(6) . ?
N3 Si1 1.754(6) . ?
N4 C20 1.312(8) . ?
N4 C21 1.447(8) . ?
N5 C20 1.338(9) . ?
N5 C27 1.476(9) . ?
N6 C20 1.458(8) . ?
N6 Si4 1.734(7) . ?
N6 Si3 1.767(6) . ?
N7 Si6 1.718(6) . ?
N7 Si5 1.722(6) . ?
Si1 C15 1.860(10) . ?
Si1 C16 1.863(10) . ?
Si1 C14 1.865(9) . ?
Si2 C17 1.846(10) . ?
Si2 C18 1.849(10) . ?
Si2 C19 1.857(11) . ?
Si3 C35 1.853(10) . ?
Si3 C33 1.859(10) . ?
Si3 C34 1.859(10) . ?
Si4 C37 1.791(13) . ?
Si4 C38 1.810(12) . ?
Si4 C36 1.870(13) . ?
Si5 C40 1.858(9) . ?
Si5 C39 1.863(9) . ?
Si5 C41 1.878(8) . ?
Si6 C42 1.886(9) . ?
Si6 C43 1.887(9) . ?
Si6 C44 1.893(9) . ?
C2 C7 1.530(9) . ?
C2 C3 1.532(10) . ?
C3 C4 1.506(11) . ?
C4 C5 1.552(12) . ?
C5 C6 1.479(14) . ?
C6 C7 1.542(11) . ?
C8 C9 1.520(11) . ?
C8 C13 1.536(10) . ?
C9 C10 1.529(12) . ?
C10 C11 1.511(15) . ?
C11 C12 1.560(16) . ?
C12 C13 1.550(11) . ?
C21 C22 1.512(10) . ?
C21 C26 1.532(11) . ?
C22 C23 1.556(11) . ?
C23 C24 1.514(16) . ?
C24 C25 1.530(13) . ?
C25 C26 1.530(11) . ?
C27 C32 1.519(11) . ?
C27 C28 1.546(11) . ?
C28 C29 1.521(12) . ?
C29 C30 1.496(16) . ?
C30 C31 1.474(16) . ?
C31 C32 1.520(12) . ?
